data_4302430
loop_
_publ_author_name
'Jean-Pascal Sutter'
'S\'ebastien Dhers'
'Jean-Pierre Costes'
'Carine Duhayon'
'Laure Vendier'
'Raghunathan Rajamani'
'S. Ramasesha'

_publ_contact_author_address
;
Laboratoire de Chimie de Coordination
205 Route de Narbonne
31077 Toulouse Cedex 04
;
_publ_contact_author_email jean-pascal.sutter@lcc-toulouse.fr
_publ_contact_author_name 'J.-P. Sutter'
_publ_section_title
;
Hetero-Metallic {3d-4f-5d} Complexes: Preparation and Magnetic Behavior of
Trinuclear [(LMe2Ni-Ln){W(CN)8}] Compounds (Ln = Gd, Tb, Dy, Ho, Er, Y;
LMe2= Schiff base) and Variable SMM Characteristics for the Tb Derivative
;
_journal_name_full 'Inorganic Chemistry'
_journal_page_first 5820
_journal_page_last 5828
_journal_paper_doi 10.1021/ic900003m
_journal_volume 48
_journal_year 2009
_chemical_absolute_configuration ad
_chemical_compound_source 'synthesis as described'
_chemical_formula_moiety '2(C41 H54 Gd N14 Ni O9 W), C7 H15 N O2, 2(H2 O)'
_chemical_formula_sum 'C89 H127 Gd2 N29 Ni2 O22 W2'
_chemical_formula_weight 2754.76
_chemical_name_systematic
;
 ?
;
_space_group_IT_number 9
_symmetry_cell_setting monoclinic
_symmetry_Int_Tables_number 9
_symmetry_space_group_name_Hall 'C -2yc'
_symmetry_space_group_name_H-M 'C 1 c 1'
_atom_sites_solution_hydrogens geom
_atom_sites_solution_primary direct
_atom_sites_solution_secondary difmap
_cell_angle_alpha 90
_cell_angle_beta 95.256(2)
_cell_angle_gamma 90
_cell_formula_units_Z 2
_cell_length_a 22.6930(4)
_cell_length_b 10.9040(2)
_cell_length_c 22.1400(4)
_cell_measurement_reflns_used 20432
_cell_measurement_temperature 180
_cell_measurement_theta_max 32.133
_cell_measurement_theta_min 2.6924
_cell_measurement_wavelength 0.71073
_cell_volume 5455.39(17)
_computing_cell_refinement 'CrysAlis RED, Oxford Diffraction Ltd.'
_computing_data_collection 'CrysAlis CCD, Oxford Diffraction Ltd.'
_computing_data_reduction 'CrysAlis RED, Oxford Diffraction Ltd.'
_computing_molecular_graphics 'Ortep-3 for Windows (Farrugia, 1997)'
_computing_publication_material 'WinGX publication routines (Farrugia, 1999)'
_computing_structure_refinement 'SHELXL-97 (Sheldrick, 1997)'
_computing_structure_solution 'SIR92 (Giacovazzo et al, 1993)'
_diffrn_ambient_temperature 180
_diffrn_measured_fraction_theta_full 0.999
_diffrn_measured_fraction_theta_max 0.999
_diffrn_measurement_device_type 'Oxford-Diffraction XCALIBUR'
_diffrn_measurement_method \w-\f
_diffrn_orient_matrix_UB_11 -0.0155423148
_diffrn_orient_matrix_UB_12 0.0400372894
_diffrn_orient_matrix_UB_13 0.0181884192
_diffrn_orient_matrix_UB_21 0.0170807728
_diffrn_orient_matrix_UB_22 -0.0214491037
_diffrn_orient_matrix_UB_23 0.0263079317
_diffrn_orient_matrix_UB_31 0.0212924783
_diffrn_orient_matrix_UB_32 0.0465527085
_diffrn_orient_matrix_UB_33 -0.003554627
_diffrn_radiation_monochromator graphite
_diffrn_radiation_source 'fine-focus sealed tube'
_diffrn_radiation_type MoK\a
_diffrn_radiation_wavelength 0.71073
_diffrn_reflns_av_R_equivalents 0.036
_diffrn_reflns_av_unetI/netI 0.0339
_diffrn_reflns_limit_h_max 28
_diffrn_reflns_limit_h_min -25
_diffrn_reflns_limit_k_max 13
_diffrn_reflns_limit_k_min -12
_diffrn_reflns_limit_l_max 27
_diffrn_reflns_limit_l_min -27
_diffrn_reflns_number 20555
_diffrn_reflns_theta_full 26.37
_diffrn_reflns_theta_max 26.37
_diffrn_reflns_theta_min 2.7
_diffrn_standards_decay_% 0
_diffrn_standards_interval_count 0
_diffrn_standards_interval_time 0
_diffrn_standards_number 0
_exptl_absorpt_coefficient_mu 3.715
_exptl_absorpt_correction_T_max 0.826
_exptl_absorpt_correction_T_min 0.645
_exptl_absorpt_correction_type multi-scan
_exptl_absorpt_process_details
;
        CrysAlis RED, Oxford Diffraction Ltd.,
        Version 1.171.32.27 (release 29-05-2008 CrysAlis171 .NET)
        (compiled May 29 2008,13:12:44)
        Empirical absorption correction using spherical harmonics,
 implemented in SCALE3 ABSPACK scaling algorithm.
;
_exptl_crystal_colour purple
_exptl_crystal_density_diffrn 1.677
_exptl_crystal_density_method 'not measured'
_exptl_crystal_description parallelepiped
_exptl_crystal_F_000 2744
_exptl_crystal_size_max 0.25
_exptl_crystal_size_mid 0.12
_exptl_crystal_size_min 0.05
_refine_diff_density_max 1.139
_refine_diff_density_min -1.564
_refine_diff_density_rms 0.083
_refine_ls_abs_structure_details 'Flack H D (1983), Acta Cryst. A39, 876-881'
_refine_ls_abs_structure_Flack 0.006(5)
_refine_ls_extinction_method none
_refine_ls_goodness_of_fit_ref 1.005
_refine_ls_hydrogen_treatment mixed
_refine_ls_matrix_type full
_refine_ls_number_parameters 660
_refine_ls_number_reflns 9651
_refine_ls_number_restraints 8
_refine_ls_restrained_S_all 1.005
_refine_ls_R_factor_all 0.026
_refine_ls_R_factor_gt 0.0241
_refine_ls_shift/su_max 0.009
_refine_ls_shift/su_mean 0
_refine_ls_structure_factor_coef Fsqd
_refine_ls_weighting_details 'calc w=1/[\s^2^(Fo^2^)+(0.0363P)^2^+0.0000P] where P=(Fo^2^+2Fc^2^)/3'
_refine_ls_weighting_scheme calc
_refine_ls_wR_factor_gt 0.0564
_refine_ls_wR_factor_ref 0.0572
_reflns_number_gt 9294
_reflns_number_total 9651
_reflns_threshold_expression >2\s(I)
_cod_data_source_file ic900003m_si_002.cif
_cod_data_source_block jps0816
_cod_database_code 4302430

loop_
_symmetry_equiv_pos_as_xyz
'x, y, z'
'x, -y, z+1/2'
'x+1/2, y+1/2, z'
'x+1/2, -y+1/2, z+1/2'

loop_
_atom_site_label
_atom_site_type_symbol
_atom_site_fract_x
_atom_site_fract_y
_atom_site_fract_z
_atom_site_U_iso_or_equiv
_atom_site_adp_type
_atom_site_occupancy
_atom_site_symmetry_multiplicity
_atom_site_calc_flag
_atom_site_refinement_flags
_atom_site_disorder_assembly
_atom_site_disorder_group
C1 C 0.1351(2) 0.5876(4) 0.5109(2) 0.0194(9) Uani 1 1 d . . .
C2 C 0.0209(2) 0.5750(4) 0.52768(19) 0.0203(9) Uani 1 1 d . . .
C3 C 0.0755(2) 0.7710(5) 0.4683(2) 0.0311(11) Uani 1 1 d . . .
C4 C -0.0279(2) 0.6561(4) 0.4299(2) 0.0246(10) Uani 1 1 d . . .
C5 C 0.0548(2) 0.6839(5) 0.3582(2) 0.0296(11) Uani 1 1 d . . .
C6 C 0.1374(2) 0.5346(4) 0.3956(2) 0.0244(10) Uani 1 1 d . . .
C7 C 0.0729(2) 0.3971(4) 0.4751(2) 0.0293(11) Uani 1 1 d . . .
C8 C 0.1219(2) 0.7857(5) 0.6484(2) 0.0294(10) Uani 1 1 d . . .
H8A H 0.0962 0.7451 0.6171 0.035 Uiso 1 1 calc R . .
H8B H 0.1045 0.8649 0.6559 0.035 Uiso 1 1 calc R . .
C9 C 0.1234(2) 0.7095(5) 0.7064(2) 0.0292(10) Uani 1 1 d . . .
C10 C 0.1427(2) 0.5759(5) 0.6962(2) 0.0325(12) Uani 1 1 d . . .
H10A H 0.1373 0.5292 0.7325 0.039 Uiso 1 1 calc R . .
H10B H 0.1165 0.5413 0.6635 0.039 Uiso 1 1 calc R . .
C11 C 0.0596(3) 0.7036(6) 0.7238(3) 0.0465(15) Uani 1 1 d . . .
H11A H 0.0583 0.6552 0.7599 0.07 Uiso 1 1 calc R . .
H11B H 0.0347 0.6668 0.6913 0.07 Uiso 1 1 calc R . .
H11C H 0.0458 0.785 0.731 0.07 Uiso 1 1 calc R . .
C12 C 0.1635(3) 0.7662(6) 0.7580(2) 0.0391(13) Uani 1 1 d . . .
H12A H 0.1626 0.7166 0.7937 0.059 Uiso 1 1 calc R . .
H12B H 0.1498 0.8473 0.7661 0.059 Uiso 1 1 calc R . .
H12C H 0.2032 0.7702 0.7466 0.059 Uiso 1 1 calc R . .
C13 C 0.1921(2) 0.9151(4) 0.6099(2) 0.0248(10) Uani 1 1 d . . .
H13 H 0.1656 0.9765 0.6182 0.03 Uiso 1 1 calc R . .
C14 C 0.2439(2) 0.9525(4) 0.5804(2) 0.0239(9) Uani 1 1 d . . .
C15 C 0.2587(3) 1.0774(4) 0.5827(2) 0.0334(11) Uani 1 1 d . . .
H15 H 0.2354 1.1317 0.6025 0.04 Uiso 1 1 calc R . .
C16 C 0.3070(3) 1.1208(5) 0.5561(3) 0.0378(13) Uani 1 1 d . . .
H16 H 0.3175 1.2031 0.5598 0.045 Uiso 1 1 calc R . .
C17 C 0.3402(2) 1.0414(5) 0.5239(2) 0.0359(12) Uani 1 1 d . . .
H17 H 0.3726 1.0705 0.5054 0.043 Uiso 1 1 calc R . .
C18 C 0.3253(2) 0.9221(4) 0.5195(2) 0.0273(10) Uani 1 1 d . . .
C19 C 0.2791(2) 0.8717(4) 0.55042(19) 0.0214(9) Uani 1 1 d . . .
C20 C 0.3935(3) 0.8790(6) 0.4458(3) 0.0455(14) Uani 1 1 d . . .
H20A H 0.3733 0.9394 0.4201 0.068 Uiso 1 1 calc R . .
H20B H 0.4056 0.8122 0.4216 0.068 Uiso 1 1 calc R . .
H20C H 0.4277 0.9154 0.4675 0.068 Uiso 1 1 calc R . .
C21 C 0.2361(2) 0.4838(5) 0.7123(2) 0.0352(12) Uani 1 1 d . . .
H21 H 0.2212 0.4516 0.7467 0.042 Uiso 1 1 calc R . .
C22 C 0.2943(2) 0.4415(5) 0.6993(3) 0.0356(12) Uani 1 1 d . . .
C23 C 0.3258(3) 0.3646(6) 0.7427(3) 0.0491(16) Uani 1 1 d . . .
H23 H 0.3102 0.3501 0.7795 0.059 Uiso 1 1 calc R . .
C24 C 0.3779(3) 0.3117(6) 0.7322(4) 0.060(2) Uani 1 1 d . . .
H24 H 0.3989 0.2655 0.7623 0.072 Uiso 1 1 calc R . .
C25 C 0.3997(3) 0.3271(5) 0.6758(3) 0.0517(17) Uani 1 1 d . . .
H25 H 0.434 0.2868 0.6672 0.062 Uiso 1 1 calc R . .
C26 C 0.3705(2) 0.4017(5) 0.6328(3) 0.0345(13) Uani 1 1 d . . .
C27 C 0.3181(2) 0.4629(4) 0.6441(2) 0.0289(10) Uani 1 1 d . . .
C28 C 0.4395(3) 0.3589(6) 0.5595(4) 0.0570(19) Uani 1 1 d . . .
H28A H 0.4745 0.3961 0.5792 0.085 Uiso 1 1 calc R . .
H28B H 0.4407 0.3631 0.5163 0.085 Uiso 1 1 calc R . .
H28C H 0.4375 0.2747 0.5717 0.085 Uiso 1 1 calc R . .
C29 C 0.4648(3) 0.5981(7) 0.4425(3) 0.058(2) Uani 1 1 d . . .
H29 H 0.4914 0.6464 0.4664 0.069 Uiso 1 1 calc R . .
C30 C 0.4455(4) 0.4739(8) 0.3564(4) 0.074(2) Uani 1 1 d . . .
H30A H 0.4635 0.3941 0.3582 0.111 Uiso 1 1 calc R . .
H30B H 0.4417 0.5023 0.3151 0.111 Uiso 1 1 calc R . .
H30C H 0.4071 0.4691 0.371 0.111 Uiso 1 1 calc R . .
C31 C 0.5399(3) 0.5818(6) 0.3744(4) 0.062(2) Uani 1 1 d . . .
H31A H 0.5623 0.6287 0.4053 0.094 Uiso 1 1 calc R . .
H31B H 0.5364 0.6273 0.3372 0.094 Uiso 1 1 calc R . .
H31C H 0.5598 0.5057 0.3685 0.094 Uiso 1 1 calc R . .
C32 C 0.2504(3) 0.3563(5) 0.4753(2) 0.0380(13) Uani 1 1 d . . .
H32 H 0.2241 0.3628 0.5049 0.046 Uiso 1 1 calc R . .
C33 C 0.1979(3) 0.1767(6) 0.4396(3) 0.0586(19) Uani 1 1 d . . .
H33A H 0.1767 0.1931 0.4742 0.088 Uiso 1 1 calc R . .
H33B H 0.2151 0.0962 0.4432 0.088 Uiso 1 1 calc R . .
H33C H 0.1713 0.1809 0.4034 0.088 Uiso 1 1 calc R . .
C34 C 0.2813(3) 0.2589(8) 0.3877(3) 0.068(2) Uani 1 1 d . . .
H34A H 0.2579 0.2403 0.3506 0.102 Uiso 1 1 d . . .
H34B H 0.3103 0.1952 0.3962 0.102 Uiso 1 1 d . . .
H34C H 0.3013 0.3358 0.3836 0.102 Uiso 1 1 d . . .
C35 C 0.4534(2) 0.7493(5) 0.6002(3) 0.0376(13) Uani 1 1 d . . .
H35 H 0.4574 0.8183 0.5763 0.045 Uiso 1 1 calc R . .
C36 C 0.5474(3) 0.8042(6) 0.6536(3) 0.0417(14) Uani 1 1 d . . .
H36A H 0.5815 0.76 0.6427 0.063 Uiso 1 1 calc R . .
H36B H 0.5533 0.8274 0.6955 0.063 Uiso 1 1 calc R . .
H36C H 0.542 0.8765 0.6289 0.063 Uiso 1 1 calc R . .
C37 C 0.4946(3) 0.6155(5) 0.6794(3) 0.0485(16) Uani 1 1 d . . .
H37A H 0.4544 0.5889 0.6813 0.073 Uiso 1 1 calc R . .
H37B H 0.5124 0.6311 0.7197 0.073 Uiso 1 1 calc R . .
H37C H 0.5165 0.5528 0.6609 0.073 Uiso 1 1 calc R . .
C38 C 0.3353(3) 0.8186(6) 0.6831(3) 0.0434(14) Uani 1 1 d . . .
H38 H 0.3335 0.8654 0.6478 0.052 Uiso 1 1 calc R . .
C39 C 0.4174(4) 0.9497(7) 0.7190(4) 0.070(2) Uani 1 1 d . . .
H39A H 0.4086 0.9882 0.6802 0.106 Uiso 1 1 calc R . .
H39B H 0.4574 0.92 0.7223 0.106 Uiso 1 1 calc R . .
H39C H 0.4128 1.0083 0.7505 0.106 Uiso 1 1 calc R . .
C41 C 0.0132(2) 0.4593(5) 0.3785(2) 0.0237(10) Uani 1 1 d . . .
N1 N 0.17298(17) 0.5932(3) 0.54845(18) 0.0233(8) Uani 1 1 d . . .
N2 N -0.0002(2) 0.5691(4) 0.57305(19) 0.0321(10) Uani 1 1 d . . .
N3 N 0.0818(3) 0.8700(5) 0.4837(3) 0.0525(14) Uani 1 1 d . . .
N4 N -0.0742(2) 0.6955(5) 0.4235(2) 0.0367(10) Uani 1 1 d . . .
N5 N 0.0519(2) 0.7385(5) 0.3139(2) 0.0489(14) Uani 1 1 d . . .
N6 N 0.17915(19) 0.5172(5) 0.3721(2) 0.0366(10) Uani 1 1 d . . .
N7 N 0.0778(2) 0.3000(4) 0.4958(2) 0.0440(12) Uani 1 1 d . . .
N8 N 0.17935(17) 0.8057(3) 0.62550(16) 0.0206(8) Uani 1 1 d . . .
N9 N 0.2035(2) 0.5598(4) 0.68164(19) 0.0266(9) Uani 1 1 d . . .
N10 N 0.4816(2) 0.5573(4) 0.3931(2) 0.0333(10) Uani 1 1 d . . .
N11 N 0.24426(19) 0.2666(4) 0.4364(2) 0.0352(10) Uani 1 1 d . . .
N12 N 0.49521(18) 0.7266(4) 0.64391(18) 0.0278(9) Uani 1 1 d . . .
N13 N 0.3771(2) 0.8478(4) 0.7248(2) 0.0354(10) Uani 1 1 d . . .
N41 N -0.0134(2) 0.3932(4) 0.3458(2) 0.0391(11) Uani 1 1 d . . .
O1 O 0.29334(14) 0.5342(3) 0.60048(14) 0.0257(7) Uani 1 1 d . . .
O2 O 0.27262(14) 0.7512(3) 0.55012(14) 0.0231(7) Uani 1 1 d . . .
O3 O 0.35448(16) 0.8340(4) 0.48833(16) 0.0351(8) Uani 1 1 d . . .
O4 O 0.38773(17) 0.4235(3) 0.5764(2) 0.0388(10) Uani 1 1 d . . .
O5 O 0.41556(19) 0.5789(4) 0.4617(2) 0.0570(13) Uani 1 1 d . . .
O6 O 0.29057(19) 0.4336(4) 0.47393(19) 0.0435(10) Uani 1 1 d . . .
O7 O 0.40911(17) 0.6844(4) 0.58911(19) 0.0435(10) Uani 1 1 d . . .
O8 O 0.29836(15) 0.7381(3) 0.68409(15) 0.0321(8) Uani 1 1 d . . .
O9 O 0.28542(17) 0.6552(4) 0.42003(18) 0.0430(9) Uani 1 1 d D . .
H9A H 0.2580(18) 0.605(4) 0.408(3) 0.052 Uiso 1 1 d D . .
H9B H 0.272(2) 0.7270(19) 0.413(3) 0.052 Uiso 1 1 d D . .
Ni1 Ni 0.23324(3) 0.66278(5) 0.61566(3) 0.01847(12) Uani 1 1 d . . .
Gd1 Gd 0.336833(9) 0.60726(2) 0.517078(10) 0.02669(6) Uani 1 1 d . . .
W1 W 0.060442(6) 0.582322(14) 0.442255(6) 0.01628(4) Uani 1 1 d . . .
O51 O 0.0780(2) 1.0755(3) 0.56411(19) 0.0548(12) Uani 1 1 d D . .
H51A H 0.0645 1.0391 0.5319 0.066 Uiso 1 1 d D . .
H51B H 0.0974 1.1386 0.5523 0.066 Uiso 1 1 d D . .
C40 C 0.3866(4) 0.7783(11) 0.7779(4) 0.101(4) Uani 1 1 d . . .
H40A H 0.3803 0.8286 0.8123 0.151 Uiso 1 1 calc R . .
H40B H 0.4265 0.7482 0.7818 0.151 Uiso 1 1 calc R . .
H40C H 0.3596 0.7103 0.776 0.151 Uiso 1 1 calc R . .
O20A O 0.2541(2) 0.8762(5) 0.3681(2) 0.0644(10) Uiso 1 1 d . . .
C50A C 0.2823(8) 0.9208(13) 0.3160(7) 0.0644(10) Uiso 0.5 1 d P A 1
H50A H 0.3186 0.8758 0.3125 0.077 Uiso 0.5 1 calc PR A 1
H50B H 0.2922 1.0068 0.3217 0.077 Uiso 0.5 1 calc PR A 1
C51A C 0.1914(8) 0.8807(17) 0.3466(8) 0.0644(10) Uiso 0.5 1 d P A 1
H51C H 0.1761 0.9625 0.3523 0.077 Uiso 0.5 1 calc PR A 1
H51D H 0.1695 0.8236 0.3695 0.077 Uiso 0.5 1 calc PR A 1
C52A C 0.1843(8) 0.8472(16) 0.2802(7) 0.0644(10) Uiso 0.5 1 d P A 1
H52A H 0.1484 0.8823 0.26 0.077 Uiso 0.5 1 calc PR A 1
H52B H 0.1836 0.759 0.2746 0.077 Uiso 0.5 1 calc PR A 1
C53A C 0.2400(9) 0.9048(17) 0.2567(9) 0.0644(10) Uiso 0.5 1 d P A 1
H53A H 0.2311 0.9831 0.2372 0.077 Uiso 0.5 1 calc PR A 1
H53B H 0.2572 0.8507 0.2282 0.077 Uiso 0.5 1 calc PR A 1
N20B N 0.2143(8) 0.8862(13) 0.2759(7) 0.0644(10) Uiso 0.5 1 d P A 2
C55B C 0.2640(8) 0.9520(17) 0.2588(8) 0.0644(10) Uiso 0.5 1 d P A 2
H55A H 0.3016 0.9399 0.2885 0.097 Uiso 0.5 1 d P B 2
H55B H 0.2593 1.044 0.2617 0.097 Uiso 0.5 1 d P C 2
H55C H 0.2781 0.9381 0.2196 0.097 Uiso 0.5 1 d P D 2
C54B C 0.1661(7) 0.8534(14) 0.2333(7) 0.0644(10) Uiso 0.5 1 d P A 2
H54A H 0.1799 0.7993 0.2034 0.097 Uiso 0.5 1 calc PR A 2
H54B H 0.1498 0.926 0.2137 0.097 Uiso 0.5 1 calc PR A 2
H54C H 0.1362 0.8128 0.2539 0.097 Uiso 0.5 1 calc PR A 2
C56B C 0.2142(8) 0.8506(16) 0.3334(8) 0.0644(10) Uiso 0.5 1 d P A 2
H56B H 0.1826 0.8057 0.3458 0.077 Uiso 0.5 1 calc PR A 2

loop_
_atom_site_aniso_label
_atom_site_aniso_U_11
_atom_site_aniso_U_22
_atom_site_aniso_U_33
_atom_site_aniso_U_23
_atom_site_aniso_U_13
_atom_site_aniso_U_12
C1 0.016(2) 0.021(2) 0.022(2) -0.0035(17) 0.0075(18) 0.0031(16)
C2 0.017(2) 0.027(2) 0.017(2) 0.0024(17) -0.0011(17) 0.0029(16)
C3 0.040(3) 0.023(3) 0.029(2) 0.004(2) -0.003(2) -0.003(2)
C4 0.020(2) 0.033(3) 0.021(2) 0.0037(19) 0.0022(18) 0.0040(19)
C5 0.020(2) 0.047(3) 0.023(2) 0.005(2) 0.0085(18) 0.004(2)
C6 0.022(2) 0.031(2) 0.019(2) -0.0069(19) -0.0032(18) 0.0038(19)
C7 0.035(3) 0.026(3) 0.026(3) -0.0089(19) -0.004(2) 0.002(2)
C8 0.021(2) 0.038(3) 0.030(2) -0.003(2) 0.0067(19) 0.002(2)
C9 0.028(3) 0.040(3) 0.021(2) -0.003(2) 0.0084(19) -0.007(2)
C10 0.029(3) 0.041(3) 0.028(3) 0.004(2) 0.005(2) -0.012(2)
C11 0.034(3) 0.063(4) 0.045(3) -0.002(3) 0.023(3) -0.005(3)
C12 0.043(3) 0.050(3) 0.024(3) -0.007(2) 0.006(2) -0.010(3)
C13 0.026(3) 0.027(2) 0.022(2) -0.0028(18) 0.0012(19) 0.0055(18)
C14 0.027(2) 0.021(2) 0.023(2) 0.0037(18) 0.0000(19) 0.0010(18)
C15 0.037(3) 0.026(3) 0.037(3) 0.004(2) 0.003(2) 0.003(2)
C16 0.041(3) 0.027(3) 0.043(3) 0.010(2) -0.006(2) -0.014(2)
C17 0.032(3) 0.042(3) 0.033(3) 0.013(2) 0.001(2) -0.014(2)
C18 0.021(2) 0.034(3) 0.026(2) 0.006(2) 0.0037(19) -0.0013(18)
C19 0.019(2) 0.024(2) 0.020(2) 0.0055(17) -0.0029(17) -0.0005(17)
C20 0.037(3) 0.061(4) 0.041(3) 0.003(3) 0.017(3) -0.015(3)
C21 0.042(3) 0.031(3) 0.032(3) 0.010(2) 0.000(2) -0.005(2)
C22 0.034(3) 0.027(3) 0.043(3) 0.012(2) -0.006(2) -0.002(2)
C23 0.052(4) 0.040(3) 0.053(4) 0.020(3) -0.012(3) -0.001(3)
C24 0.051(4) 0.041(4) 0.083(5) 0.026(3) -0.022(4) 0.006(3)
C25 0.032(3) 0.030(3) 0.089(5) 0.005(3) -0.018(3) 0.009(2)
C26 0.022(3) 0.020(2) 0.059(4) -0.006(2) -0.010(3) -0.0058(19)
C27 0.023(2) 0.017(2) 0.045(3) 0.002(2) -0.008(2) -0.0017(18)
C28 0.031(3) 0.048(4) 0.092(5) -0.027(4) 0.005(3) 0.017(3)
C29 0.022(3) 0.096(6) 0.056(4) -0.027(4) 0.009(3) -0.007(3)
C30 0.088(6) 0.076(5) 0.058(4) -0.015(4) 0.004(4) -0.012(5)
C31 0.055(5) 0.058(4) 0.081(5) 0.009(4) 0.044(4) 0.007(3)
C32 0.037(3) 0.039(3) 0.037(3) -0.005(2) -0.002(2) 0.011(2)
C33 0.044(4) 0.048(4) 0.079(5) -0.006(3) -0.016(4) -0.004(3)
C34 0.029(3) 0.104(6) 0.070(5) -0.048(4) -0.003(3) 0.005(3)
C35 0.036(3) 0.029(3) 0.045(3) 0.001(2) -0.011(3) -0.005(2)
C36 0.037(3) 0.045(3) 0.042(3) 0.001(3) -0.007(2) -0.014(3)
C37 0.059(4) 0.038(3) 0.045(4) -0.001(3) -0.011(3) -0.015(3)
C38 0.040(3) 0.045(3) 0.041(3) -0.002(3) -0.017(3) -0.005(3)
C39 0.061(5) 0.054(4) 0.089(6) -0.017(4) -0.029(4) -0.017(4)
C41 0.014(2) 0.039(3) 0.018(2) -0.003(2) 0.0024(17) 0.004(2)
N1 0.016(2) 0.030(2) 0.0238(19) -0.0012(15) 0.0004(16) -0.0002(15)
N2 0.028(2) 0.038(2) 0.031(2) 0.0087(18) 0.0037(18) 0.0098(17)
N3 0.067(4) 0.027(3) 0.060(3) 0.001(2) -0.011(3) 0.004(2)
N4 0.025(2) 0.055(3) 0.030(2) 0.005(2) 0.0044(17) 0.008(2)
N5 0.043(3) 0.072(4) 0.034(3) 0.024(2) 0.011(2) 0.007(3)
N6 0.027(2) 0.047(3) 0.038(2) -0.010(2) 0.0105(19) 0.007(2)
N7 0.063(3) 0.025(2) 0.042(3) 0.006(2) -0.005(2) 0.004(2)
N8 0.0212(19) 0.024(2) 0.0176(17) -0.0019(14) 0.0059(14) 0.0014(15)
N9 0.028(2) 0.030(2) 0.023(2) 0.0024(16) 0.0045(17) -0.0045(17)
N10 0.032(2) 0.028(2) 0.040(2) -0.0023(18) 0.0095(19) 0.0027(18)
N11 0.030(2) 0.030(2) 0.044(3) -0.0126(19) -0.006(2) 0.0061(18)
N12 0.026(2) 0.028(2) 0.027(2) -0.0026(17) -0.0056(17) -0.0026(16)
N13 0.027(2) 0.044(3) 0.033(2) -0.015(2) -0.0094(18) 0.0001(19)
N41 0.034(3) 0.050(3) 0.032(2) -0.012(2) -0.002(2) -0.005(2)
O1 0.0200(16) 0.0234(16) 0.0328(17) 0.0019(14) -0.0021(13) 0.0060(13)
O2 0.0230(16) 0.0216(16) 0.0256(16) -0.0004(12) 0.0085(13) -0.0039(12)
O3 0.0247(19) 0.045(2) 0.037(2) -0.0021(17) 0.0133(16) -0.0111(16)
O4 0.026(2) 0.029(2) 0.060(3) -0.0174(18) -0.0007(19) 0.0107(15)
O5 0.024(2) 0.082(4) 0.068(3) -0.020(2) 0.022(2) 0.0041(19)
O6 0.041(2) 0.041(2) 0.046(2) -0.0195(18) -0.0062(19) -0.0059(18)
O7 0.030(2) 0.043(2) 0.054(2) -0.0091(19) -0.0097(18) -0.0059(17)
O8 0.027(2) 0.038(2) 0.0307(19) -0.0040(15) 0.0021(15) -0.0051(16)
O9 0.033(2) 0.057(3) 0.039(2) -0.005(2) -0.0028(17) -0.0103(18)
Ni1 0.0163(3) 0.0202(3) 0.0189(3) 0.0002(2) 0.0013(2) -0.0005(2)
Gd1 0.01440(12) 0.03592(13) 0.02995(13) -0.00826(10) 0.00313(9) 0.00021(9)
W1 0.01393(8) 0.01952(7) 0.01537(7) 0.00079(7) 0.00132(5) 0.00164(7)
O51 0.085(4) 0.031(2) 0.049(3) 0.0013(18) 0.008(2) 0.014(2)
C40 0.065(6) 0.183(11) 0.050(4) 0.042(6) -0.022(4) -0.020(6)

loop_
_atom_type_symbol
_atom_type_description
_atom_type_scat_dispersion_real
_atom_type_scat_dispersion_imag
_atom_type_scat_source
C C 0.0033 0.0016 'International Tables Vol C Tables 4.2.6.8 and 6.1.1.4'
H H 0 0 'International Tables Vol C Tables 4.2.6.8 and 6.1.1.4'
N N 0.0061 0.0033 'International Tables Vol C Tables 4.2.6.8 and 6.1.1.4'
O O 0.0106 0.006 'International Tables Vol C Tables 4.2.6.8 and 6.1.1.4'
Ni Ni 0.3393 1.1124 'International Tables Vol C Tables 4.2.6.8 and 6.1.1.4'
Gd Gd -0.1653 3.9035 'International Tables Vol C Tables 4.2.6.8 and 6.1.1.4'
W W -0.849 6.8722 'International Tables Vol C Tables 4.2.6.8 and 6.1.1.4'

loop_
_geom_angle_atom_site_label_1
_geom_angle_atom_site_label_2
_geom_angle_atom_site_label_3
_geom_angle
_geom_angle_site_symmetry_1
_geom_angle_site_symmetry_3
_geom_angle_publ_flag
N1 C1 W1 177.2(4) . . ?
N2 C2 W1 178.9(4) . . ?
N3 C3 W1 177.3(5) . . ?
N4 C4 W1 179.6(5) . . ?
N5 C5 W1 179.5(6) . . ?
N6 C6 W1 175.4(4) . . ?
N7 C7 W1 175.8(5) . . ?
N8 C8 C9 115.0(4) . . ?
N8 C8 H8A 108.5 . . ?
C9 C8 H8A 108.5 . . ?
N8 C8 H8B 108.5 . . ?
C9 C8 H8B 108.5 . . ?
H8A C8 H8B 107.5 . . ?
C12 C9 C8 112.0(4) . . ?
C12 C9 C11 110.0(4) . . ?
C8 C9 C11 106.6(4) . . ?
C12 C9 C10 109.5(4) . . ?
C8 C9 C10 112.0(4) . . ?
C11 C9 C10 106.5(4) . . ?
N9 C10 C9 115.7(4) . . ?
N9 C10 H10A 108.4 . . ?
C9 C10 H10A 108.4 . . ?
N9 C10 H10B 108.4 . . ?
C9 C10 H10B 108.4 . . ?
H10A C10 H10B 107.4 . . ?
C9 C11 H11A 109.5 . . ?
C9 C11 H11B 109.5 . . ?
H11A C11 H11B 109.5 . . ?
C9 C11 H11C 109.5 . . ?
H11A C11 H11C 109.5 . . ?
H11B C11 H11C 109.5 . . ?
C9 C12 H12A 109.5 . . ?
C9 C12 H12B 109.5 . . ?
H12A C12 H12B 109.5 . . ?
C9 C12 H12C 109.5 . . ?
H12A C12 H12C 109.5 . . ?
H12B C12 H12C 109.5 . . ?
N8 C13 C14 126.4(4) . . ?
N8 C13 H13 116.8 . . ?
C14 C13 H13 116.8 . . ?
C19 C14 C15 119.0(5) . . ?
C19 C14 C13 123.8(4) . . ?
C15 C14 C13 117.1(5) . . ?
C16 C15 C14 121.0(5) . . ?
C16 C15 H15 119.5 . . ?
C14 C15 H15 119.5 . . ?
C15 C16 C17 119.8(5) . . ?
C15 C16 H16 120.1 . . ?
C17 C16 H16 120.1 . . ?
C18 C17 C16 119.8(5) . . ?
C18 C17 H17 120.1 . . ?
C16 C17 H17 120.1 . . ?
C17 C18 O3 125.3(5) . . ?
C17 C18 C19 122.2(5) . . ?
O3 C18 C19 112.4(4) . . ?
O2 C19 C14 124.1(4) . . ?
O2 C19 C18 118.1(4) . . ?
C14 C19 C18 117.8(4) . . ?
O3 C20 H20A 109.5 . . ?
O3 C20 H20B 109.5 . . ?
H20A C20 H20B 109.5 . . ?
O3 C20 H20C 109.5 . . ?
H20A C20 H20C 109.5 . . ?
H20B C20 H20C 109.5 . . ?
N9 C21 C22 126.7(5) . . ?
N9 C21 H21 116.6 . . ?
C22 C21 H21 116.6 . . ?
C27 C22 C23 118.7(6) . . ?
C27 C22 C21 123.4(5) . . ?
C23 C22 C21 117.6(5) . . ?
C24 C23 C22 121.9(6) . . ?
C24 C23 H23 119.1 . . ?
C22 C23 H23 119.1 . . ?
C23 C24 C25 119.2(6) . . ?
C23 C24 H24 120.4 . . ?
C25 C24 H24 120.4 . . ?
C26 C25 C24 120.3(6) . . ?
C26 C25 H25 119.9 . . ?
C24 C25 H25 119.9 . . ?
O4 C26 C25 125.3(6) . . ?
O4 C26 C27 113.4(5) . . ?
C25 C26 C27 121.3(6) . . ?
O1 C27 C22 124.3(5) . . ?
O1 C27 C26 117.3(5) . . ?
C22 C27 C26 118.4(5) . . ?
O4 C28 H28A 109.5 . . ?
O4 C28 H28B 109.5 . . ?
H28A C28 H28B 109.5 . . ?
O4 C28 H28C 109.5 . . ?
H28A C28 H28C 109.5 . . ?
H28B C28 H28C 109.5 . . ?
O5 C29 N10 125.6(6) . . ?
O5 C29 H29 117.2 . . ?
N10 C29 H29 117.2 . . ?
N10 C30 H30A 109.5 . . ?
N10 C30 H30B 109.5 . . ?
H30A C30 H30B 109.5 . . ?
N10 C30 H30C 109.5 . . ?
H30A C30 H30C 109.5 . . ?
H30B C30 H30C 109.5 . . ?
N10 C31 H31A 109.5 . . ?
N10 C31 H31B 109.5 . . ?
H31A C31 H31B 109.5 . . ?
N10 C31 H31C 109.5 . . ?
H31A C31 H31C 109.5 . . ?
H31B C31 H31C 109.5 . . ?
O6 C32 N11 121.8(6) . . ?
O6 C32 H32 119.1 . . ?
N11 C32 H32 119.1 . . ?
N11 C33 H33A 109.5 . . ?
N11 C33 H33B 109.5 . . ?
H33A C33 H33B 109.5 . . ?
N11 C33 H33C 109.5 . . ?
H33A C33 H33C 109.5 . . ?
H33B C33 H33C 109.5 . . ?
N11 C34 H34A 109.9 . . ?
N11 C34 H34B 109.4 . . ?
H34A C34 H34B 109.3 . . ?
N11 C34 H34C 109.6 . . ?
H34A C34 H34C 109.4 . . ?
H34B C34 H34C 109.1 . . ?
O7 C35 N12 123.9(5) . . ?
O7 C35 H35 118.1 . . ?
N12 C35 H35 118.1 . . ?
N12 C36 H36A 109.5 . . ?
N12 C36 H36B 109.5 . . ?
H36A C36 H36B 109.5 . . ?
N12 C36 H36C 109.5 . . ?
H36A C36 H36C 109.5 . . ?
H36B C36 H36C 109.5 . . ?
N12 C37 H37A 109.5 . . ?
N12 C37 H37B 109.5 . . ?
H37A C37 H37B 109.5 . . ?
N12 C37 H37C 109.5 . . ?
H37A C37 H37C 109.5 . . ?
H37B C37 H37C 109.5 . . ?
O8 C38 N13 128.5(6) . . ?
O8 C38 H38 115.8 . . ?
N13 C38 H38 115.8 . . ?
N13 C39 H39A 109.5 . . ?
N13 C39 H39B 109.5 . . ?
H39A C39 H39B 109.5 . . ?
N13 C39 H39C 109.5 . . ?
H39A C39 H39C 109.5 . . ?
H39B C39 H39C 109.5 . . ?
N41 C41 W1 177.7(4) . . ?
C1 N1 Ni1 161.2(4) . . ?
C13 N8 C8 117.7(4) . . ?
C13 N8 Ni1 122.6(3) . . ?
C8 N8 Ni1 119.7(3) . . ?
C21 N9 C10 118.6(4) . . ?
C21 N9 Ni1 122.6(4) . . ?
C10 N9 Ni1 118.8(3) . . ?
C29 N10 C30 120.8(6) . . ?
C29 N10 C31 122.4(6) . . ?
C30 N10 C31 116.6(6) . . ?
C32 N11 C34 120.5(5) . . ?
C32 N11 C33 120.9(6) . . ?
C34 N11 C33 118.6(5) . . ?
C35 N12 C37 121.1(5) . . ?
C35 N12 C36 121.4(5) . . ?
C37 N12 C36 117.1(4) . . ?
C38 N13 C40 120.7(6) . . ?
C38 N13 C39 123.2(6) . . ?
C40 N13 C39 116.1(6) . . ?
C27 O1 Ni1 122.5(3) . . ?
C27 O1 Gd1 127.0(3) . . ?
Ni1 O1 Gd1 103.84(13) . . ?
C19 O2 Ni1 121.9(3) . . ?
C19 O2 Gd1 127.2(3) . . ?
Ni1 O2 Gd1 103.71(13) . . ?
C18 O3 C20 116.2(4) . . ?
C18 O3 Gd1 116.5(3) . . ?
C20 O3 Gd1 127.2(4) . . ?
C26 O4 C28 117.3(5) . . ?
C26 O4 Gd1 116.4(3) . . ?
C28 O4 Gd1 125.2(4) . . ?
C29 O5 Gd1 158.5(4) . . ?
C32 O6 Gd1 147.7(4) . . ?
C35 O7 Gd1 148.1(4) . . ?
C38 O8 Ni1 133.2(4) . . ?
Gd1 O9 H9A 115(4) . . ?
Gd1 O9 H9B 120(4) . . ?
H9A O9 H9B 107(4) . . ?
N8 Ni1 O1 172.92(15) . . ?
N8 Ni1 N9 96.15(17) . . ?
O1 Ni1 N9 90.54(16) . . ?
N8 Ni1 O2 91.22(14) . . ?
O1 Ni1 O2 82.01(13) . . ?
N9 Ni1 O2 172.30(16) . . ?
N8 Ni1 N1 89.65(15) . . ?
O1 Ni1 N1 92.16(14) . . ?
N9 Ni1 N1 94.25(17) . . ?
O2 Ni1 N1 88.01(14) . . ?
N8 Ni1 O8 90.73(15) . . ?
O1 Ni1 O8 87.24(14) . . ?
N9 Ni1 O8 87.51(16) . . ?
O2 Ni1 O8 90.17(13) . . ?
N1 Ni1 O8 178.15(15) . . ?
N8 Ni1 Gd1 132.18(11) . . ?
O1 Ni1 Gd1 41.28(9) . . ?
N9 Ni1 Gd1 131.64(13) . . ?
O2 Ni1 Gd1 41.14(9) . . ?
N1 Ni1 Gd1 85.61(11) . . ?
O8 Ni1 Gd1 92.79(10) . . ?
O5 Gd1 O2 144.33(14) . . ?
O5 Gd1 O1 142.71(15) . . ?
O2 Gd1 O1 69.71(11) . . ?
O5 Gd1 O6 90.87(16) . . ?
O2 Gd1 O6 114.19(13) . . ?
O1 Gd1 O6 80.67(14) . . ?
O5 Gd1 O7 83.12(16) . . ?
O2 Gd1 O7 87.88(13) . . ?
O1 Gd1 O7 84.45(13) . . ?
O6 Gd1 O7 146.59(15) . . ?
O5 Gd1 O9 83.62(17) . . ?
O2 Gd1 O9 82.34(13) . . ?
O1 Gd1 O9 125.45(12) . . ?
O6 Gd1 O9 69.31(15) . . ?
O7 Gd1 O9 141.61(14) . . ?
O5 Gd1 O3 81.43(15) . . ?
O2 Gd1 O3 62.94(11) . . ?
O1 Gd1 O3 127.67(11) . . ?
O6 Gd1 O3 138.51(14) . . ?
O7 Gd1 O3 73.14(13) . . ?
O9 Gd1 O3 69.33(13) . . ?
O5 Gd1 O4 80.42(16) . . ?
O2 Gd1 O4 128.85(12) . . ?
O1 Gd1 O4 62.29(12) . . ?
O6 Gd1 O4 75.15(13) . . ?
O7 Gd1 O4 71.45(13) . . ?
O9 Gd1 O4 140.61(14) . . ?
O3 Gd1 O4 141.74(12) . . ?
O5 Gd1 Ni1 172.02(13) . . ?
O2 Gd1 Ni1 35.15(7) . . ?
O1 Gd1 Ni1 34.89(8) . . ?
O6 Gd1 Ni1 95.50(11) . . ?
O7 Gd1 Ni1 88.92(11) . . ?
O9 Gd1 Ni1 103.12(10) . . ?
O3 Gd1 Ni1 96.84(8) . . ?
O4 Gd1 Ni1 96.54(10) . . ?
C4 W1 C3 78.49(19) . . ?
C4 W1 C7 118.9(2) . . ?
C3 W1 C7 142.26(19) . . ?
C4 W1 C41 75.44(18) . . ?
C3 W1 C41 145.59(19) . . ?
C7 W1 C41 71.36(18) . . ?
C4 W1 C5 73.62(17) . . ?
C3 W1 C5 74.76(19) . . ?
C7 W1 C5 140.05(19) . . ?
C41 W1 C5 76.60(19) . . ?
C4 W1 C2 70.73(16) . . ?
C3 W1 C2 82.47(18) . . ?
C7 W1 C2 73.93(18) . . ?
C41 W1 C2 109.12(17) . . ?
C5 W1 C2 140.73(17) . . ?
C4 W1 C6 143.94(16) . . ?
C3 W1 C6 104.0(2) . . ?
C7 W1 C6 81.4(2) . . ?
C41 W1 C6 84.96(17) . . ?
C5 W1 C6 72.53(18) . . ?
C2 W1 C6 145.20(16) . . ?
C4 W1 C1 137.44(16) . . ?
C3 W1 C1 72.11(17) . . ?
C7 W1 C1 73.68(18) . . ?
C41 W1 C1 141.53(17) . . ?
C5 W1 C1 124.82(18) . . ?
C2 W1 C1 75.44(16) . . ?
C6 W1 C1 74.32(16) . . ?
H51A O51 H51B 105.7 . . ?
N13 C40 H40A 109.5 . . ?
N13 C40 H40B 109.5 . . ?
H40A C40 H40B 109.5 . . ?
N13 C40 H40C 109.5 . . ?
H40A C40 H40C 109.5 . . ?
H40B C40 H40C 109.5 . . ?
C56B O20A C50A 86.0(12) . . ?
C56B O20A C51A 28.2(10) . . ?
C50A O20A C51A 102.6(11) . . ?
O20A C50A C53A 110.4(13) . . ?
O20A C50A H50A 109.6 . . ?
C53A C50A H50A 109.6 . . ?
O20A C50A H50B 109.6 . . ?
C53A C50A H50B 109.6 . . ?
H50A C50A H50B 108.1 . . ?
O20A C50A H55A 172.4 . . ?
C53A C50A H55A 74.3 . . ?
H50A C50A H55A 62.9 . . ?
H50B C50A H55A 73.4 . . ?
O20A C51A C52A 108.9(14) . . ?
O20A C51A H51C 109.9 . . ?
C52A C51A H51C 109.9 . . ?
O20A C51A H51D 109.9 . . ?
C52A C51A H51D 109.9 . . ?
H51C C51A H51D 108.3 . . ?
C51A C52A C53A 102.2(15) . . ?
C51A C52A H52A 111.3 . . ?
C53A C52A H52A 111.3 . . ?
C51A C52A H52B 111.3 . . ?
C53A C52A H52B 111.3 . . ?
H52A C52A H52B 109.2 . . ?
C52A C53A C50A 102.7(15) . . ?
C52A C53A H53A 111.2 . . ?
C50A C53A H53A 111.2 . . ?
C52A C53A H53B 111.2 . . ?
C50A C53A H53B 111.2 . . ?
H53A C53A H53B 109.1 . . ?
C52A C53A H55A 132.7 . . ?
C50A C53A H55A 30.2 . . ?
H53A C53A H55A 97.3 . . ?
H53B C53A H55A 92.6 . . ?
C52A C53A H55B 126.6 . . ?
C50A C53A H55B 71.8 . . ?
H53A C53A H55B 39.8 . . ?
H53B C53A H55B 120.3 . . ?
H55A C53A H55B 60 . . ?
C52A C53A H55C 160.2 . . ?
C50A C53A H55C 96.2 . . ?
H53A C53A H55C 66.2 . . ?
H53B C53A H55C 55.2 . . ?
H55A C53A H55C 66 . . ?
H55B C53A H55C 65.1 . . ?
C56B N20B C55B 118.4(15) . . ?
C56B N20B C54B 119.6(17) . . ?
C55B N20B C54B 122.0(15) . . ?
N20B C55B H55A 113.3 . . ?
N20B C55B H55B 113.2 . . ?
H55A C55B H55B 99.7 . . ?
N20B C55B H55C 120.1 . . ?
H55A C55B H55C 103.1 . . ?
H55B C55B H55C 105.1 . . ?
N20B C54B H54A 109.5 . . ?
N20B C54B H54B 109.5 . . ?
H54A C54B H54B 109.5 . . ?
N20B C54B H54C 109.5 . . ?
H54A C54B H54C 109.5 . . ?
H54B C54B H54C 109.5 . . ?
O20A C56B N20B 119.4(17) . . ?
O20A C56B H56B 120.3 . . ?
N20B C56B H56B 120.3 . . ?

loop_
_geom_bond_atom_site_label_1
_geom_bond_atom_site_label_2
_geom_bond_distance
_geom_bond_site_symmetry_2
_geom_bond_publ_flag
C1 N1 1.140(6) . ?
C1 W1 2.172(5) . ?
C2 N2 1.154(6) . ?
C2 W1 2.167(4) . ?
C3 N3 1.137(7) . ?
C3 W1 2.155(5) . ?
C4 N4 1.133(6) . ?
C4 W1 2.154(5) . ?
C5 N5 1.144(6) . ?
C5 W1 2.160(5) . ?
C6 N6 1.138(6) . ?
C6 W1 2.172(5) . ?
C7 N7 1.154(6) . ?
C7 W1 2.157(5) . ?
C8 N8 1.459(6) . ?
C8 C9 1.527(7) . ?
C8 H8A 0.97 . ?
C8 H8B 0.97 . ?
C9 C12 1.523(7) . ?
C9 C11 1.533(7) . ?
C9 C10 1.544(7) . ?
C10 N9 1.457(7) . ?
C10 H10A 0.97 . ?
C10 H10B 0.97 . ?
C11 H11A 0.96 . ?
C11 H11B 0.96 . ?
C11 H11C 0.96 . ?
C12 H12A 0.96 . ?
C12 H12B 0.96 . ?
C12 H12C 0.96 . ?
C13 N8 1.281(6) . ?
C13 C14 1.455(7) . ?
C13 H13 0.93 . ?
C14 C19 1.397(7) . ?
C14 C15 1.402(7) . ?
C15 C16 1.376(8) . ?
C15 H15 0.93 . ?
C16 C17 1.386(9) . ?
C16 H16 0.93 . ?
C17 C18 1.345(7) . ?
C17 H17 0.93 . ?
C18 O3 1.386(6) . ?
C18 C19 1.415(7) . ?
C19 O2 1.321(5) . ?
C20 O3 1.435(6) . ?
C20 H20A 0.96 . ?
C20 H20B 0.96 . ?
C20 H20C 0.96 . ?
C21 N9 1.265(7) . ?
C21 C22 1.453(8) . ?
C21 H21 0.93 . ?
C22 C27 1.399(8) . ?
C22 C23 1.419(7) . ?
C23 C24 1.355(10) . ?
C23 H23 0.93 . ?
C24 C25 1.395(11) . ?
C24 H24 0.93 . ?
C25 C26 1.374(8) . ?
C25 H25 0.93 . ?
C26 O4 1.365(8) . ?
C26 C27 1.407(8) . ?
C27 O1 1.324(6) . ?
C28 O4 1.448(6) . ?
C28 H28A 0.96 . ?
C28 H28B 0.96 . ?
C28 H28C 0.96 . ?
C29 O5 1.248(7) . ?
C29 N10 1.272(8) . ?
C29 H29 0.93 . ?
C30 N10 1.427(8) . ?
C30 H30A 0.96 . ?
C30 H30B 0.96 . ?
C30 H30C 0.96 . ?
C31 N10 1.448(8) . ?
C31 H31A 0.96 . ?
C31 H31B 0.96 . ?
C31 H31C 0.96 . ?
C32 O6 1.243(7) . ?
C32 N11 1.302(7) . ?
C32 H32 0.93 . ?
C33 N11 1.444(8) . ?
C33 H33A 0.96 . ?
C33 H33B 0.96 . ?
C33 H33C 0.96 . ?
C34 N11 1.430(9) . ?
C34 H34A 0.9589 . ?
C34 H34B 0.9632 . ?
C34 H34C 0.9614 . ?
C35 O7 1.236(7) . ?
C35 N12 1.315(6) . ?
C35 H35 0.93 . ?
C36 N12 1.456(7) . ?
C36 H36A 0.96 . ?
C36 H36B 0.96 . ?
C36 H36C 0.96 . ?
C37 N12 1.444(7) . ?
C37 H37A 0.96 . ?
C37 H37B 0.96 . ?
C37 H37C 0.96 . ?
C38 O8 1.215(7) . ?
C38 N13 1.302(6) . ?
C38 H38 0.93 . ?
C39 N13 1.452(9) . ?
C39 H39A 0.96 . ?
C39 H39B 0.96 . ?
C39 H39C 0.96 . ?
C41 N41 1.153(7) . ?
C41 W1 2.159(5) . ?
N1 Ni1 2.071(4) . ?
N8 Ni1 2.006(4) . ?
N9 Ni1 2.008(4) . ?
N13 C40 1.399(9) . ?
O1 Ni1 2.006(3) . ?
O1 Gd1 2.314(3) . ?
O2 Ni1 2.018(3) . ?
O2 Gd1 2.306(3) . ?
O3 Gd1 2.594(4) . ?
O4 Gd1 2.607(4) . ?
O5 Gd1 2.279(4) . ?
O6 Gd1 2.328(4) . ?
O7 Gd1 2.337(4) . ?
O8 Ni1 2.178(3) . ?
O9 Gd1 2.407(4) . ?
O9 H9A 0.85(4) . ?
O9 H9B 0.85(3) . ?
Ni1 Gd1 3.4053(6) . ?
O51 H51A 0.8477 . ?
O51 H51B 0.8692 . ?
C40 H40A 0.96 . ?
C40 H40B 0.96 . ?
C40 H40C 0.96 . ?
O20A C56B 1.166(17) . ?
O20A C50A 1.452(17) . ?
O20A C51A 1.458(18) . ?
C50A C53A 1.56(2) . ?
C50A H50A 0.97 . ?
C50A H50B 0.97 . ?
C50A H55A 0.8118 . ?
C51A C52A 1.51(2) . ?
C51A H51C 0.97 . ?
C51A H51D 0.97 . ?
C52A C53A 1.54(2) . ?
C52A H52A 0.97 . ?
C52A H52B 0.97 . ?
C53A H53A 0.97 . ?
C53A H53B 0.97 . ?
N20B C56B 1.33(2) . ?
N20B C55B 1.42(2) . ?
N20B C54B 1.42(2) . ?
C55B H55A 1.0382 . ?
C55B H55B 1.0119 . ?
C55B H55C 0.9629 . ?
C54B H54A 0.96 . ?
C54B H54B 0.96 . ?
C54B H54C 0.96 . ?
C56B H56B 0.93 . ?
